data_7700279
loop_
_publ_author_name
'Bresien, Jonas'
'Schulz, Axel'
'Szych, Lilian Sophie'
'Villinger, Alexander'
'Wustrack, Ronald'

_publ_section_title
;
 [E(\m-NBbp)]<sub>2</sub> (E = P, As) - group 15 biradicals synthesized
 from acyclic precursors.
;
_journal_issue 29
_journal_name_full 'Dalton transactions (Cambridge, England : 2003)'
_journal_page_first 11103
_journal_page_last 11111
_journal_paper_doi 10.1039/c9dt01654f
_journal_volume 48
_journal_year 2019
_chemical_formula_moiety 'C20 H43 N Si4'
_chemical_formula_sum 'C20 H43 N Si4'
_chemical_formula_weight 409.91
_space_group_crystal_system triclinic
_space_group_IT_number 2
_space_group_name_Hall '-P 1'
_space_group_name_H-M_alt 'P -1'
_symmetry_space_group_name_Hall '-P 1'
_symmetry_space_group_name_H-M 'P -1'
_atom_sites_solution_hydrogens mixed
_audit_creation_method SHELXL-2014/7
_audit_update_record
;
2018-11-29 deposited with the CCDC.    2019-06-17 downloaded from the CCDC.
;
_cell_angle_alpha 86.649(2)
_cell_angle_beta 71.391(2)
_cell_angle_gamma 70.322(2)
_cell_formula_units_Z 2
_cell_length_a 9.1282(8)
_cell_length_b 12.6553(10)
_cell_length_c 12.8592(11)
_cell_measurement_reflns_used 5061
_cell_measurement_temperature 123(2)
_cell_measurement_theta_max 26.25
_cell_measurement_theta_min 2.50
_cell_volume 1323.61(19)
_computing_cell_refinement 'Bruker Apex V7.51A'
_computing_data_collection 'Bruker Apex V7.51A'
_computing_data_reduction 'Bruker SAINT'
_computing_molecular_graphics 'ORTEP-3v2.01 (Farrugia, 1997)'
_computing_publication_material 'SHELXL-2014/7 (Sheldrick, 2014)'
_computing_structure_refinement 'SHELXL-2014/7 (Sheldrick, 2014)'
_computing_structure_solution 'Bruker SHELXTL'
_diffrn_ambient_temperature 123(2)
_diffrn_measured_fraction_theta_full 0.983
_diffrn_measured_fraction_theta_max 0.975
_diffrn_measurement_device_type 'Bruker Apex Kappa-II-CCD-diffractometer'
_diffrn_measurement_method 'phi and omega scans'
_diffrn_radiation_type MoK\a
_diffrn_radiation_wavelength 0.71073
_diffrn_reflns_av_R_equivalents 0.0512
_diffrn_reflns_av_unetI/netI 0.0589
_diffrn_reflns_Laue_measured_fraction_full 0.983
_diffrn_reflns_Laue_measured_fraction_max 0.975
_diffrn_reflns_limit_h_max 11
_diffrn_reflns_limit_h_min -11
_diffrn_reflns_limit_k_max 16
_diffrn_reflns_limit_k_min -16
_diffrn_reflns_limit_l_max 16
_diffrn_reflns_limit_l_min -16
_diffrn_reflns_number 26389
_diffrn_reflns_point_group_measured_fraction_full 0.983
_diffrn_reflns_point_group_measured_fraction_max 0.975
_diffrn_reflns_theta_full 25.242
_diffrn_reflns_theta_max 27.454
_diffrn_reflns_theta_min 2.327
_diffrn_source 'sealed tube'
_exptl_absorpt_coefficient_mu 0.229
_exptl_absorpt_correction_T_max 0.7455
_exptl_absorpt_correction_T_min 0.6843
_exptl_absorpt_correction_type multi-scan
_exptl_absorpt_process_details '(SADABS; Sheldrick, 2004)'
_exptl_crystal_colour colourless
_exptl_crystal_density_diffrn 1.029
_exptl_crystal_description plate
_exptl_crystal_F_000 452
_exptl_crystal_size_max 0.290
_exptl_crystal_size_mid 0.080
_exptl_crystal_size_min 0.020
_refine_diff_density_max 0.250
_refine_diff_density_min -0.297
_refine_diff_density_rms 0.055
_refine_ls_extinction_method none
_refine_ls_goodness_of_fit_ref 1.024
_refine_ls_hydrogen_treatment mixed
_refine_ls_matrix_type full
_refine_ls_number_parameters 246
_refine_ls_number_reflns 5892
_refine_ls_number_restraints 0
_refine_ls_restrained_S_all 1.024
_refine_ls_R_factor_all 0.0734
_refine_ls_R_factor_gt 0.0402
_refine_ls_shift/su_max 0.001
_refine_ls_shift/su_mean 0.000
_refine_ls_structure_factor_coef Fsqd
_refine_ls_weighting_details 'w=1/[\s^2^(Fo^2^)+(0.0449P)^2^+0.1828P] where P=(Fo^2^+2Fc^2^)/3'
_refine_ls_weighting_scheme calc
_refine_ls_wR_factor_gt 0.0868
_refine_ls_wR_factor_ref 0.0998
_reflns_Friedel_coverage 0.000
_reflns_number_gt 4059
_reflns_number_total 5892
_reflns_threshold_expression 'I > 2\s(I)'
_cod_data_source_file c9dt01654f2.cif
_cod_data_source_block is_lsamin
_cod_depositor_comments 'Adding full bibliography for 7700277--7700283.cif.'
_cod_database_code 7700279
_shelx_shelxl_version_number 2014/7
_shelx_space_group_comment
;
The symmetry employed for this shelxl refinement is uniquely defined
by the following loop, which should always be used as a source of
symmetry information in preference to the above space-group names.
They are only intended as comments.
;
_shelx_estimated_absorpt_t_min 0.937
_shelx_estimated_absorpt_t_max 0.995

loop_
_space_group_symop_operation_xyz
'x, y, z'
'-x, -y, -z'

loop_
_atom_site_label
_atom_site_type_symbol
_atom_site_fract_x
_atom_site_fract_y
_atom_site_fract_z
_atom_site_U_iso_or_equiv
_atom_site_adp_type
_atom_site_occupancy
_atom_site_site_symmetry_order
_atom_site_calc_flag
_atom_site_refinement_flags_posn
_atom_site_refinement_flags_adp
N1 N 0.5513(2) 0.89806(14) 0.58101(15) 0.0230(4) Uani 1 1 d . .
Si1 Si 0.71758(7) 0.79913(5) 0.24164(4) 0.02154(14) Uani 1 1 d . .
Si2 Si 0.99860(7) 0.82369(5) 0.33778(4) 0.02177(14) Uani 1 1 d . .
Si3 Si 0.60646(7) 0.75056(5) 0.84789(4) 0.02328(14) Uani 1 1 d . .
Si4 Si 0.31972(7) 0.67776(5) 0.80731(4) 0.02339(14) Uani 1 1 d . .
C1 C 0.6336(2) 0.78098(15) 0.55748(15) 0.0185(4) Uani 1 1 d . .
C2 C 0.7432(2) 0.74062(15) 0.45154(14) 0.0184(4) Uani 1 1 d . .
C3 C 0.8179(2) 0.62442(16) 0.43110(16) 0.0219(4) Uani 1 1 d . .
H3 H 0.8938 0.5958 0.3605 0.026 Uiso 1 1 calc R U
C4 C 0.7846(2) 0.55006(16) 0.51057(16) 0.0235(4) Uani 1 1 d . .
H4 H 0.8360 0.4713 0.4945 0.028 Uiso 1 1 calc R U
C5 C 0.6757(2) 0.59120(16) 0.61367(15) 0.0228(4) Uani 1 1 d . .
H5 H 0.6530 0.5398 0.6682 0.027 Uiso 1 1 calc R U
C6 C 0.5983(2) 0.70607(16) 0.63961(15) 0.0186(4) Uani 1 1 d . .
C7 C 0.7862(2) 0.81821(16) 0.36072(14) 0.0186(4) Uani 1 1 d . .
H7 H 0.7118 0.8948 0.3935 0.022 Uiso 1 1 calc R U
C8 C 0.4960(3) 0.8132(2) 0.30028(18) 0.0355(5) Uani 1 1 d . .
H8A H 0.4513 0.8132 0.2404 0.053 Uiso 1 1 calc R U
H8B H 0.4354 0.8838 0.3451 0.053 Uiso 1 1 calc R U
H8C H 0.4850 0.7499 0.3462 0.053 Uiso 1 1 calc R U
C9 C 0.7396(3) 0.91247(17) 0.14372(16) 0.0268(5) Uani 1 1 d . .
H9A H 0.8560 0.8974 0.1028 0.040 Uiso 1 1 calc R U
H9B H 0.6947 0.9852 0.1849 0.040 Uiso 1 1 calc R U
H9C H 0.6796 0.9142 0.0923 0.040 Uiso 1 1 calc R U
C10 C 0.8319(3) 0.66139(18) 0.16129(17) 0.0340(5) Uani 1 1 d . .
H10A H 0.8082 0.6009 0.2073 0.051 Uiso 1 1 calc R U
H10B H 0.9500 0.6486 0.1381 0.051 Uiso 1 1 calc R U
H10C H 0.7975 0.6625 0.0963 0.051 Uiso 1 1 calc R U
C11 C 1.0201(3) 0.95226(19) 0.26529(19) 0.0356(5) Uani 1 1 d . .
H11A H 1.1227 0.9613 0.2649 0.053 Uiso 1 1 calc R U
H11B H 0.9272 1.0182 0.3034 0.053 Uiso 1 1 calc R U
H11C H 1.0215 0.9449 0.1895 0.053 Uiso 1 1 calc R U
C12 C 1.1626(2) 0.69792(19) 0.25584(19) 0.0347(5) Uani 1 1 d . .
H12A H 1.1538 0.6963 0.1820 0.052 Uiso 1 1 calc R U
H12B H 1.1499 0.6297 0.2920 0.052 Uiso 1 1 calc R U
H12C H 1.2703 0.7015 0.2504 0.052 Uiso 1 1 calc R U
C13 C 1.0258(3) 0.8306(2) 0.47469(18) 0.0367(5) Uani 1 1 d . .
H13A H 1.1359 0.8327 0.4645 0.055 Uiso 1 1 calc R U
H13B H 1.0124 0.7643 0.5144 0.055 Uiso 1 1 calc R U
H13C H 0.9434 0.8987 0.5170 0.055 Uiso 1 1 calc R U
C14 C 0.4827(2) 0.74678(16) 0.75538(14) 0.0205(4) Uani 1 1 d . .
H14 H 0.4205 0.8274 0.7491 0.025 Uiso 1 1 calc R U
C15 C 0.7133(3) 0.85606(19) 0.80090(18) 0.0324(5) Uani 1 1 d . .
H15A H 0.6316 0.9315 0.8093 0.049 Uiso 1 1 calc R U
H15B H 0.7803 0.8388 0.7235 0.049 Uiso 1 1 calc R U
H15C H 0.7840 0.8531 0.8453 0.049 Uiso 1 1 calc R U
C16 C 0.7692(3) 0.61149(18) 0.84325(18) 0.0323(5) Uani 1 1 d . .
H16A H 0.8314 0.6163 0.8913 0.048 Uiso 1 1 calc R U
H16B H 0.8435 0.5914 0.7677 0.048 Uiso 1 1 calc R U
H16C H 0.7179 0.5539 0.8683 0.048 Uiso 1 1 calc R U
C17 C 0.4718(3) 0.7921(2) 0.99316(17) 0.0350(5) Uani 1 1 d . .
H17A H 0.4224 0.7343 1.0224 0.053 Uiso 1 1 calc R U
H17B H 0.3849 0.8640 0.9956 0.053 Uiso 1 1 calc R U
H17C H 0.5375 0.7997 1.0377 0.053 Uiso 1 1 calc R U
C18 C 0.3841(3) 0.54534(18) 0.87834(18) 0.0342(5) Uani 1 1 d . .
H18A H 0.2905 0.5189 0.9095 0.051 Uiso 1 1 calc R U
H18B H 0.4223 0.5598 0.9374 0.051 Uiso 1 1 calc R U
H18C H 0.4732 0.4878 0.8254 0.051 Uiso 1 1 calc R U
C19 C 0.1373(3) 0.77818(19) 0.90947(18) 0.0343(5) Uani 1 1 d . .
H19A H 0.0982 0.8485 0.8747 0.051 Uiso 1 1 calc R U
H19B H 0.1682 0.7936 0.9719 0.051 Uiso 1 1 calc R U
H19C H 0.0499 0.7452 0.9354 0.051 Uiso 1 1 calc R U
C20 C 0.2557(3) 0.6498(2) 0.69061(18) 0.0401(6) Uani 1 1 d . .
H20A H 0.1590 0.6262 0.7191 0.060 Uiso 1 1 calc R U
H20B H 0.3456 0.5900 0.6406 0.060 Uiso 1 1 calc R U
H20C H 0.2288 0.7184 0.6508 0.060 Uiso 1 1 calc R U
H1A H 0.534(3) 0.918(2) 0.651(2) 0.045(7) Uiso 1 1 d . .
H1B H 0.599(3) 0.942(2) 0.542(2) 0.044(7) Uiso 1 1 d . .

loop_
_atom_site_aniso_label
_atom_site_aniso_U_11
_atom_site_aniso_U_22
_atom_site_aniso_U_33
_atom_site_aniso_U_23
_atom_site_aniso_U_13
_atom_site_aniso_U_12
N1 0.0310(10) 0.0177(9) 0.0170(9) 0.0036(7) -0.0044(8) -0.0077(7)
Si1 0.0246(3) 0.0251(3) 0.0186(3) 0.0033(2) -0.0090(2) -0.0113(2)
Si2 0.0231(3) 0.0228(3) 0.0229(3) 0.0033(2) -0.0093(2) -0.0105(2)
Si3 0.0280(3) 0.0267(3) 0.0195(3) 0.0032(2) -0.0100(2) -0.0128(2)
Si4 0.0244(3) 0.0279(3) 0.0217(3) 0.0058(2) -0.0095(2) -0.0124(2)
C1 0.0203(10) 0.0170(10) 0.0205(10) 0.0023(8) -0.0095(8) -0.0067(8)
C2 0.0206(10) 0.0208(10) 0.0170(10) 0.0030(8) -0.0084(8) -0.0089(8)
C3 0.0229(10) 0.0231(11) 0.0196(10) -0.0009(8) -0.0072(8) -0.0068(8)
C4 0.0277(11) 0.0164(10) 0.0257(11) 0.0016(8) -0.0097(9) -0.0054(8)
C5 0.0283(11) 0.0220(11) 0.0211(10) 0.0059(8) -0.0107(9) -0.0103(8)
C6 0.0220(10) 0.0209(10) 0.0179(10) 0.0050(8) -0.0105(8) -0.0102(8)
C7 0.0208(10) 0.0181(10) 0.0166(9) 0.0006(7) -0.0060(8) -0.0061(8)
C8 0.0353(13) 0.0507(15) 0.0316(12) 0.0077(10) -0.0163(10) -0.0237(11)
C9 0.0299(11) 0.0281(12) 0.0221(11) 0.0020(9) -0.0081(9) -0.0095(9)
C10 0.0509(15) 0.0296(12) 0.0287(12) 0.0002(9) -0.0192(11) -0.0160(11)
C11 0.0374(13) 0.0325(13) 0.0451(14) 0.0120(10) -0.0176(11) -0.0197(10)
C12 0.0241(11) 0.0331(13) 0.0462(14) 0.0008(10) -0.0074(10) -0.0120(10)
C13 0.0356(13) 0.0516(15) 0.0342(13) 0.0046(11) -0.0185(11) -0.0222(11)
C14 0.0243(10) 0.0194(10) 0.0177(10) 0.0038(8) -0.0071(8) -0.0072(8)
C15 0.0347(12) 0.0370(13) 0.0344(13) 0.0051(10) -0.0159(10) -0.0190(10)
C16 0.0349(13) 0.0348(13) 0.0345(13) 0.0066(10) -0.0206(10) -0.0126(10)
C17 0.0412(13) 0.0467(15) 0.0243(12) -0.0005(10) -0.0133(10) -0.0206(11)
C18 0.0373(13) 0.0342(13) 0.0371(13) 0.0118(10) -0.0120(11) -0.0208(10)
C19 0.0279(12) 0.0406(14) 0.0327(12) 0.0084(10) -0.0064(10) -0.0133(10)
C20 0.0403(14) 0.0577(17) 0.0348(13) 0.0042(11) -0.0184(11) -0.0260(12)

loop_
_atom_type_symbol
_atom_type_description
_atom_type_scat_dispersion_real
_atom_type_scat_dispersion_imag
_atom_type_scat_source
C C 0.0033 0.0016 'International Tables Vol C Tables 4.2.6.8 and 6.1.1.4'
H H 0.0000 0.0000 'International Tables Vol C Tables 4.2.6.8 and 6.1.1.4'
N N 0.0061 0.0033 'International Tables Vol C Tables 4.2.6.8 and 6.1.1.4'
Si Si 0.0817 0.0704 'International Tables Vol C Tables 4.2.6.8 and 6.1.1.4'

loop_
_geom_angle_atom_site_label_1
_geom_angle_atom_site_label_2
_geom_angle_atom_site_label_3
_geom_angle
C1 N1 H1A 111.7(15)
C1 N1 H1B 116.7(16)
H1A N1 H1B 105(2)
C10 Si1 C8 108.70(11)
C10 Si1 C9 107.43(10)
C8 Si1 C9 109.26(10)
C10 Si1 C7 115.19(9)
C8 Si1 C7 106.63(9)
C9 Si1 C7 109.53(9)
C12 Si2 C11 108.88(11)
C12 Si2 C13 108.87(11)
C11 Si2 C13 108.59(11)
C12 Si2 C7 112.18(9)
C11 Si2 C7 110.03(9)
C13 Si2 C7 108.22(9)
C17 Si3 C16 109.30(10)
C17 Si3 C15 107.64(10)
C16 Si3 C15 106.97(10)
C17 Si3 C14 111.32(9)
C16 Si3 C14 111.45(9)
C15 Si3 C14 110.00(9)
C20 Si4 C19 108.17(11)
C20 Si4 C18 109.87(11)
C19 Si4 C18 106.95(10)
C20 Si4 C14 109.43(9)
C19 Si4 C14 108.12(10)
C18 Si4 C14 114.10(9)
C2 C1 C6 120.87(17)
C2 C1 N1 119.91(16)
C6 C1 N1 119.15(17)
C3 C2 C1 117.97(17)
C3 C2 C7 119.29(16)
C1 C2 C7 122.72(16)
C4 C3 C2 121.83(18)
C4 C3 H3 119.1
C2 C3 H3 119.1
C3 C4 C5 119.35(18)
C3 C4 H4 120.3
C5 C4 H4 120.3
C4 C5 C6 121.64(18)
C4 C5 H5 119.2
C6 C5 H5 119.2
C5 C6 C1 118.33(17)
C5 C6 C14 119.41(16)
C1 C6 C14 122.24(16)
C2 C7 Si1 111.17(12)
C2 C7 Si2 111.26(12)
Si1 C7 Si2 121.13(10)
C2 C7 H7 103.7
Si1 C7 H7 103.7
Si2 C7 H7 103.7
Si1 C8 H8A 109.5
Si1 C8 H8B 109.5
H8A C8 H8B 109.5
Si1 C8 H8C 109.5
H8A C8 H8C 109.5
H8B C8 H8C 109.5
Si1 C9 H9A 109.5
Si1 C9 H9B 109.5
H9A C9 H9B 109.5
Si1 C9 H9C 109.5
H9A C9 H9C 109.5
H9B C9 H9C 109.5
Si1 C10 H10A 109.5
Si1 C10 H10B 109.5
H10A C10 H10B 109.5
Si1 C10 H10C 109.5
H10A C10 H10C 109.5
H10B C10 H10C 109.5
Si2 C11 H11A 109.5
Si2 C11 H11B 109.5
H11A C11 H11B 109.5
Si2 C11 H11C 109.5
H11A C11 H11C 109.5
H11B C11 H11C 109.5
Si2 C12 H12A 109.5
Si2 C12 H12B 109.5
H12A C12 H12B 109.5
Si2 C12 H12C 109.5
H12A C12 H12C 109.5
H12B C12 H12C 109.5
Si2 C13 H13A 109.5
Si2 C13 H13B 109.5
H13A C13 H13B 109.5
Si2 C13 H13C 109.5
H13A C13 H13C 109.5
H13B C13 H13C 109.5
C6 C14 Si3 109.42(12)
C6 C14 Si4 114.10(13)
Si3 C14 Si4 117.63(9)
C6 C14 H14 104.8
Si3 C14 H14 104.8
Si4 C14 H14 104.8
Si3 C15 H15A 109.5
Si3 C15 H15B 109.5
H15A C15 H15B 109.5
Si3 C15 H15C 109.5
H15A C15 H15C 109.5
H15B C15 H15C 109.5
Si3 C16 H16A 109.5
Si3 C16 H16B 109.5
H16A C16 H16B 109.5
Si3 C16 H16C 109.5
H16A C16 H16C 109.5
H16B C16 H16C 109.5
Si3 C17 H17A 109.5
Si3 C17 H17B 109.5
H17A C17 H17B 109.5
Si3 C17 H17C 109.5
H17A C17 H17C 109.5
H17B C17 H17C 109.5
Si4 C18 H18A 109.5
Si4 C18 H18B 109.5
H18A C18 H18B 109.5
Si4 C18 H18C 109.5
H18A C18 H18C 109.5
H18B C18 H18C 109.5
Si4 C19 H19A 109.5
Si4 C19 H19B 109.5
H19A C19 H19B 109.5
Si4 C19 H19C 109.5
H19A C19 H19C 109.5
H19B C19 H19C 109.5
Si4 C20 H20A 109.5
Si4 C20 H20B 109.5
H20A C20 H20B 109.5
Si4 C20 H20C 109.5
H20A C20 H20C 109.5
H20B C20 H20C 109.5

loop_
_geom_bond_atom_site_label_1
_geom_bond_atom_site_label_2
_geom_bond_distance
N1 C1 1.417(2)
N1 H1A 0.90(2)
N1 H1B 0.86(3)
Si1 C10 1.869(2)
Si1 C8 1.869(2)
Si1 C9 1.872(2)
Si1 C7 1.8851(19)
Si2 C12 1.863(2)
Si2 C11 1.864(2)
Si2 C13 1.866(2)
Si2 C7 1.8903(19)
Si3 C17 1.868(2)
Si3 C16 1.871(2)
Si3 C15 1.872(2)
Si3 C14 1.8959(19)
Si4 C20 1.866(2)
Si4 C19 1.867(2)
Si4 C18 1.868(2)
Si4 C14 1.8962(19)
C1 C2 1.409(2)
C1 C6 1.410(2)
C2 C3 1.397(3)
C2 C7 1.522(3)
C3 C4 1.380(3)
C3 H3 0.9500
C4 C5 1.381(3)
C4 H4 0.9500
C5 C6 1.392(3)
C5 H5 0.9500
C6 C14 1.522(2)
C7 H7 1.0000
C8 H8A 0.9800
C8 H8B 0.9800
C8 H8C 0.9800
C9 H9A 0.9800
C9 H9B 0.9800
C9 H9C 0.9800
C10 H10A 0.9800
C10 H10B 0.9800
C10 H10C 0.9800
C11 H11A 0.9800
C11 H11B 0.9800
C11 H11C 0.9800
C12 H12A 0.9800
C12 H12B 0.9800
C12 H12C 0.9800
C13 H13A 0.9800
C13 H13B 0.9800
C13 H13C 0.9800
C14 H14 1.0000
C15 H15A 0.9800
C15 H15B 0.9800
C15 H15C 0.9800
C16 H16A 0.9800
C16 H16B 0.9800
C16 H16C 0.9800
C17 H17A 0.9800
C17 H17B 0.9800
C17 H17C 0.9800
C18 H18A 0.9800
C18 H18B 0.9800
C18 H18C 0.9800
C19 H19A 0.9800
C19 H19B 0.9800
C19 H19C 0.9800
C20 H20A 0.9800
C20 H20B 0.9800
C20 H20C 0.9800

loop_
_geom_torsion_atom_site_label_1
_geom_torsion_atom_site_label_2
_geom_torsion_atom_site_label_3
_geom_torsion_atom_site_label_4
_geom_torsion
C6 C1 C2 C3 -1.1(3)
N1 C1 C2 C3 -178.16(16)
C6 C1 C2 C7 -179.39(16)
N1 C1 C2 C7 3.6(3)
C1 C2 C3 C4 1.2(3)
C7 C2 C3 C4 179.51(17)
C2 C3 C4 C5 -0.7(3)
C3 C4 C5 C6 0.0(3)
C4 C5 C6 C1 0.0(3)
C4 C5 C6 C14 -178.44(18)
C2 C1 C6 C5 0.6(3)
N1 C1 C6 C5 177.59(16)
C2 C1 C6 C14 178.97(16)
N1 C1 C6 C14 -4.0(3)
C3 C2 C7 Si1 65.02(19)
C1 C2 C7 Si1 -116.76(17)
C3 C2 C7 Si2 -73.21(19)
C1 C2 C7 Si2 105.01(18)
C10 Si1 C7 C2 -68.57(16)
C8 Si1 C7 C2 52.11(15)
C9 Si1 C7 C2 170.23(13)
C10 Si1 C7 Si2 64.93(14)
C8 Si1 C7 Si2 -174.39(12)
C9 Si1 C7 Si2 -56.27(13)
C12 Si2 C7 C2 78.45(15)
C11 Si2 C7 C2 -160.17(13)
C13 Si2 C7 C2 -41.67(16)
C12 Si2 C7 Si1 -55.01(14)
C11 Si2 C7 Si1 66.36(14)
C13 Si2 C7 Si1 -175.14(11)
C5 C6 C14 Si3 82.94(18)
C1 C6 C14 Si3 -95.46(18)
C5 C6 C14 Si4 -51.2(2)
C1 C6 C14 Si4 130.41(16)
C17 Si3 C14 C6 -176.72(13)
C16 Si3 C14 C6 -54.41(15)
C15 Si3 C14 C6 64.06(15)
C17 Si3 C14 Si4 -44.41(14)
C16 Si3 C14 Si4 77.91(13)
C15 Si3 C14 Si4 -163.63(11)
C20 Si4 C14 C6 -34.68(16)
C19 Si4 C14 C6 -152.29(13)
C18 Si4 C14 C6 88.87(15)
C20 Si4 C14 Si3 -164.86(11)
C19 Si4 C14 Si3 77.53(13)
C18 Si4 C14 Si3 -41.31(14)
